data_4126259
loop_
_publ_author_name
'Kistemaker, Jos C. M.'
'Stacko, Peter'
'Roke, Diederik'
'Wolters, Alexander Thomas'
'Heideman, G. Henrieke'
'Chang, Mu-Chieh'
'van der Meulen, Pieter'
'Visser, Johan'
'Otten, Edwin'
'Feringa, Ben L.'

_publ_section_title
;
 Third Generation Light-Driven Symmetric Molecular Motors.
;
_journal_name_full 'Journal of the American Chemical Society'
_journal_paper_doi 10.1021/jacs.7b04412
_journal_year 2017
_chemical_formula_moiety 'C36 H23 F'
_chemical_formula_sum 'C36 H23 F'
_chemical_formula_weight 474.54
_chemical_name_systematic
;
 ?
;
_space_group_crystal_system orthorhombic
_space_group_IT_number 62
_space_group_name_Hall '-P 2ac 2n'
_space_group_name_H-M_alt 'P n m a'
_symmetry_space_group_name_Hall '-P 2ac 2n'
_symmetry_space_group_name_H-M 'P n m a'
_atom_sites_solution_hydrogens geom
_audit_creation_method SHELXL-2013
_cell_angle_alpha 90
_cell_angle_beta 90
_cell_angle_gamma 90
_cell_formula_units_Z 4
_cell_length_a 17.3351(5)
_cell_length_b 25.9113(7)
_cell_length_c 5.20880(10)
_cell_measurement_reflns_used 9973
_cell_measurement_temperature 100(2)
_cell_measurement_theta_max 27.11
_cell_measurement_theta_min 3.14
_cell_volume 2339.66(10)
_computing_structure_refinement 'SHELXL-2013 (Sheldrick, 2013)'
_diffrn_ambient_temperature 100(2)
_diffrn_measured_fraction_theta_full 0.998
_diffrn_measured_fraction_theta_max 0.997
_diffrn_measurement_device_type 'Bruker APEX-II CCD'
_diffrn_measurement_method '\f and \w scans'
_diffrn_radiation_type MoK\a
_diffrn_radiation_wavelength 0.71073
_diffrn_reflns_av_R_equivalents 0.0336
_diffrn_reflns_av_unetI/netI 0.0159
_diffrn_reflns_Laue_measured_fraction_full 0.998
_diffrn_reflns_Laue_measured_fraction_max 0.997
_diffrn_reflns_limit_h_max 19
_diffrn_reflns_limit_h_min -22
_diffrn_reflns_limit_k_max 33
_diffrn_reflns_limit_k_min -33
_diffrn_reflns_limit_l_max 6
_diffrn_reflns_limit_l_min -6
_diffrn_reflns_number 26364
_diffrn_reflns_point_group_measured_fraction_full 0.998
_diffrn_reflns_point_group_measured_fraction_max 0.997
_diffrn_reflns_theta_full 25.242
_diffrn_reflns_theta_max 27.135
_diffrn_reflns_theta_min 3.145
_exptl_absorpt_coefficient_mu 0.082
_exptl_absorpt_correction_T_max 0.965
_exptl_absorpt_correction_T_min 0.913
_exptl_absorpt_correction_type multi-scan
_exptl_absorpt_process_details 'SADABS (Sheldrick,1996)'
_exptl_crystal_colour yellow
_exptl_crystal_density_diffrn 1.347
_exptl_crystal_description needle
_exptl_crystal_F_000 992
_exptl_crystal_size_max 0.440
_exptl_crystal_size_mid 0.090
_exptl_crystal_size_min 0.080
_refine_diff_density_max 0.340
_refine_diff_density_min -0.235
_refine_diff_density_rms 0.042
_refine_ls_extinction_method none
_refine_ls_goodness_of_fit_ref 1.030
_refine_ls_hydrogen_treatment constr
_refine_ls_matrix_type full
_refine_ls_number_parameters 173
_refine_ls_number_reflns 2639
_refine_ls_number_restraints 0
_refine_ls_restrained_S_all 1.030
_refine_ls_R_factor_all 0.0463
_refine_ls_R_factor_gt 0.0370
_refine_ls_shift/su_max 0.001
_refine_ls_shift/su_mean 0.000
_refine_ls_structure_factor_coef Fsqd
_refine_ls_weighting_details 'w=1/[\s^2^(Fo^2^)+(0.0444P)^2^+1.2264P] where P=(Fo^2^+2Fc^2^)/3'
_refine_ls_weighting_scheme calc
_refine_ls_wR_factor_gt 0.0884
_refine_ls_wR_factor_ref 0.0938
_reflns_Friedel_coverage 0.000
_reflns_number_gt 2263
_reflns_number_total 2639
_reflns_threshold_expression 'I > 2\s(I)'
_cod_data_source_file ja7b04412_si_002.cif
_cod_data_source_block mo_molan269_0ma
_cod_database_code 4126259
_shelx_space_group_comment
;
The symmetry employed for this shelxl refinement is uniquely defined
by the following loop, which should always be used as a source of
symmetry information in preference to the above space-group names.
They are only intended as comments.
;
_shelx_estimated_absorpt_t_min 0.965
_shelx_estimated_absorpt_t_max 0.993
_shelxl_version_number 2013-4

loop_
_space_group_symop_operation_xyz
'x, y, z'
'-x+1/2, -y, z+1/2'
'-x, y+1/2, -z'
'x+1/2, -y+1/2, -z+1/2'
'-x, -y, -z'
'x-1/2, y, -z-1/2'
'x, -y-1/2, z'
'-x-1/2, y-1/2, z-1/2'

loop_
_atom_site_label
_atom_site_type_symbol
_atom_site_fract_x
_atom_site_fract_y
_atom_site_fract_z
_atom_site_U_iso_or_equiv
_atom_site_adp_type
_atom_site_occupancy
_atom_site_site_symmetry_order
_atom_site_calc_flag
_atom_site_refinement_flags_posn
_atom_site_refinement_flags_adp
_atom_site_refinement_flags_occupancy
C13 C 0.16449(6) 0.65785(4) 0.1997(2) 0.0137(2) Uani 1 1 d . . .
C2 C 0.03835(7) 0.64984(4) -0.0843(2) 0.0173(3) Uani 1 1 d . . .
H2 H 0.0466 0.6806 -0.1796 0.021 Uiso 1 1 calc R U .
C14 C 0.19715(6) 0.70378(4) 0.1356(2) 0.0136(2) Uani 1 1 d . . .
C7 C 0.14020(6) 0.57981(4) 0.4196(2) 0.0158(2) Uani 1 1 d . . .
C6 C 0.07741(7) 0.58846(4) 0.2381(2) 0.0165(3) Uani 1 1 d . . .
C16 C 0.34578(7) 0.69562(5) 0.1713(2) 0.0170(3) Uani 1 1 d . . .
H16 H 0.3461 0.6590 0.1696 0.020 Uiso 1 1 calc R U .
C15 C 0.27610(7) 0.72271(4) 0.1743(2) 0.0146(2) Uani 1 1 d . . .
C19 C 0.16352(10) 0.7500 -0.2775(3) 0.0182(4) Uani 1 2 d S T P
H19A H 0.1445 0.7172 -0.3461 0.027 Uiso 0.5 1 calc R U P
H19B H 0.2179 0.7544 -0.3243 0.027 Uiso 0.5 1 calc R U P
H19C H 0.1332 0.7785 -0.3494 0.027 Uiso 0.5 1 calc R U P
C11 C 0.25510(7) 0.62286(4) 0.5691(2) 0.0168(2) Uani 1 1 d . . .
H11 H 0.2910 0.6505 0.5617 0.020 Uiso 1 1 calc R U .
C18 C 0.15571(9) 0.7500 0.0145(3) 0.0139(3) Uani 1 2 d S T P
C1 C 0.09015(6) 0.63543(4) 0.1076(2) 0.0149(2) Uani 1 1 d . . .
C10 C 0.26320(7) 0.58416(5) 0.7528(2) 0.0179(3) Uani 1 1 d . . .
H10 H 0.3053 0.5856 0.8694 0.021 Uiso 1 1 calc R U .
C3 C -0.02548(7) 0.61895(5) -0.1353(3) 0.0206(3) Uani 1 1 d . . .
H3 H -0.0609 0.6291 -0.2649 0.025 Uiso 1 1 calc R U .
C17 C 0.41455(7) 0.72299(5) 0.1709(2) 0.0192(3) Uani 1 1 d . . .
H17 H 0.4622 0.7049 0.1705 0.023 Uiso 1 1 calc R U .
C12 C 0.19369(6) 0.62056(4) 0.3962(2) 0.0143(2) Uani 1 1 d . . .
C5 C 0.01369(7) 0.55775(5) 0.1864(3) 0.0216(3) Uani 1 1 d . . .
H5 H 0.0059 0.5264 0.2775 0.026 Uiso 1 1 calc R U .
C8 C 0.14885(7) 0.54129(5) 0.6027(2) 0.0188(3) Uani 1 1 d . . .
H8 H 0.1127 0.5138 0.6134 0.023 Uiso 1 1 calc R U .
C4 C -0.03839(7) 0.57340(5) 0.0000(3) 0.0236(3) Uani 1 1 d . . .
H4 H -0.0828 0.5531 -0.0353 0.028 Uiso 1 1 calc R U .
C9 C 0.21103(7) 0.54348(5) 0.7696(2) 0.0192(3) Uani 1 1 d . . .
H9 H 0.2180 0.5173 0.8950 0.023 Uiso 1 1 calc R U .
F1 F 0.07794(5) 0.7500 0.08441(18) 0.0150(2) Uani 1 2 d S T P

loop_
_atom_site_aniso_label
_atom_site_aniso_U_11
_atom_site_aniso_U_22
_atom_site_aniso_U_33
_atom_site_aniso_U_23
_atom_site_aniso_U_13
_atom_site_aniso_U_12
C13 0.0148(5) 0.0143(5) 0.0120(5) -0.0026(4) 0.0006(4) 0.0019(4)
C2 0.0192(6) 0.0146(5) 0.0182(6) -0.0017(5) 0.0002(5) 0.0012(4)
C14 0.0151(5) 0.0154(5) 0.0103(5) -0.0019(4) 0.0011(4) 0.0022(4)
C7 0.0151(5) 0.0153(5) 0.0170(6) -0.0023(4) 0.0032(5) 0.0019(4)
C6 0.0165(6) 0.0157(5) 0.0172(6) -0.0014(5) 0.0026(5) 0.0011(4)
C16 0.0184(6) 0.0162(5) 0.0164(6) -0.0010(4) -0.0002(5) 0.0022(4)
C15 0.0165(6) 0.0165(6) 0.0107(5) -0.0004(4) 0.0017(4) -0.0009(4)
C19 0.0223(9) 0.0196(8) 0.0127(8) 0.000 0.0012(7) 0.000
C11 0.0173(6) 0.0162(5) 0.0168(6) -0.0016(5) 0.0012(5) 0.0005(4)
C18 0.0132(7) 0.0143(8) 0.0141(8) 0.000 0.0023(6) 0.000
C1 0.0142(5) 0.0146(5) 0.0158(6) -0.0032(4) 0.0020(4) 0.0012(4)
C10 0.0176(6) 0.0204(6) 0.0157(6) -0.0012(5) -0.0003(5) 0.0042(5)
C3 0.0177(6) 0.0216(6) 0.0225(6) -0.0028(5) -0.0045(5) 0.0019(5)
C17 0.0154(6) 0.0233(6) 0.0190(6) -0.0002(5) 0.0000(5) 0.0035(5)
C12 0.0161(6) 0.0133(5) 0.0137(5) -0.0015(4) 0.0034(4) 0.0032(4)
C5 0.0194(6) 0.0183(6) 0.0270(7) 0.0027(5) 0.0011(5) -0.0033(5)
C8 0.0183(6) 0.0161(5) 0.0220(6) 0.0029(5) 0.0046(5) 0.0000(4)
C4 0.0171(6) 0.0222(6) 0.0314(7) -0.0012(5) -0.0022(5) -0.0041(5)
C9 0.0211(6) 0.0193(6) 0.0172(6) 0.0037(5) 0.0033(5) 0.0060(5)
F1 0.0121(4) 0.0152(5) 0.0177(5) 0.000 0.0008(4) 0.000

loop_
_atom_type_symbol
_atom_type_description
_atom_type_scat_dispersion_real
_atom_type_scat_dispersion_imag
_atom_type_scat_source
C C 0.0033 0.0016 'International Tables Vol C Tables 4.2.6.8 and 6.1.1.4'
H H 0.0000 0.0000 'International Tables Vol C Tables 4.2.6.8 and 6.1.1.4'
F F 0.0171 0.0103 'International Tables Vol C Tables 4.2.6.8 and 6.1.1.4'

loop_
_geom_angle_atom_site_label_1
_geom_angle_atom_site_label_2
_geom_angle_atom_site_label_3
_geom_angle
_geom_angle_site_symmetry_1
_geom_angle_site_symmetry_3
C14 C13 C1 128.40(10) . .
C14 C13 C12 126.35(10) . .
C1 C13 C12 105.10(9) . .
C3 C2 C1 119.67(11) . .
C13 C14 C15 130.32(11) . .
C13 C14 C18 126.16(10) . .
C15 C14 C18 103.44(10) . .
C8 C7 C12 121.76(11) . .
C8 C7 C6 129.49(11) . .
C12 C7 C6 108.63(10) . .
C5 C6 C1 121.72(11) . .
C5 C6 C7 129.15(11) . .
C1 C6 C7 109.13(10) . .
C17 C16 C15 119.09(11) . .
C16 C15 C15 120.16(7) . 7_575
C16 C15 C14 129.55(10) . .
C15 C15 C14 109.52(6) 7_575 .
C10 C11 C12 119.31(11) . .
F1 C18 C19 110.20(13) . .
F1 C18 C14 110.20(9) . .
C19 C18 C14 111.61(9) . .
F1 C18 C14 110.20(9) . 7_575
C19 C18 C14 111.61(9) . 7_575
C14 C18 C14 102.81(13) . 7_575
C2 C1 C6 118.38(11) . .
C2 C1 C13 133.00(11) . .
C6 C1 C13 108.42(10) . .
C9 C10 C11 121.51(11) . .
C2 C3 C4 121.23(12) . .
C16 C17 C17 120.75(7) . 7_575
C11 C12 C7 118.52(10) . .
C11 C12 C13 132.23(10) . .
C7 C12 C13 108.68(10) . .
C4 C5 C6 119.09(11) . .
C9 C8 C7 119.04(11) . .
C5 C4 C3 119.85(11) . .
C8 C9 C10 119.81(11) . .

loop_
_geom_bond_atom_site_label_1
_geom_bond_atom_site_label_2
_geom_bond_distance
_geom_bond_site_symmetry_2
C13 C14 1.3595(16) .
C13 C1 1.4929(15) .
C13 C12 1.4956(16) .
C2 C3 1.3913(17) .
C2 C1 1.3945(17) .
C14 C15 1.4677(15) .
C14 C18 1.5323(15) .
C7 C8 1.3888(17) .
C7 C12 1.4105(16) .
C7 C6 1.4590(16) .
C6 C5 1.3879(17) .
C6 C1 1.4112(16) .
C16 C17 1.3871(17) .
C16 C15 1.3972(16) .
C15 C15 1.414(2) 7_575
C19 C18 1.527(2) .
C11 C10 1.3932(17) .
C11 C12 1.3959(17) .
C18 F1 1.3963(18) .
C18 C14 1.5323(15) 7_575
C10 C9 1.3915(17) .
C3 C4 1.3929(18) .
C17 C17 1.400(2) 7_575
C5 C4 1.3864(19) .
C8 C9 1.3860(18) .
